data_7219102
loop_
_publ_author_name
'Kapustin, E. A.'
'Minkov, V. S.'
'Boldyreva, E. V.'

_publ_section_title
;
 Sarcosine and betaine crystals upon cooling: structural motifs unstable
 at high pressure become stable at low temperatures.
;
_journal_issue 5
_journal_name_full 'Physical chemistry chemical physics : PCCP'
_journal_page_first 3534
_journal_page_last 3543
_journal_paper_doi 10.1039/c4cp05094k
_journal_volume 17
_journal_year 2015
_chemical_formula_moiety 'C3 H7 N O2'
_chemical_formula_sum 'C3 H7 N O2'
_chemical_formula_weight 89.10
_chemical_name_common N-methylglycine
_chemical_name_systematic
; 
 2-(Methylamino)acetic acid  
;
_space_group_IT_number 19
_symmetry_cell_setting orthorhombic
_symmetry_space_group_name_Hall 'P 2ac 2ab'
_symmetry_space_group_name_H-M 'P 21 21 21'
_atom_sites_solution_hydrogens geom
_atom_sites_solution_primary direct
_atom_sites_solution_secondary difmap
_audit_creation_method SHELXL-97
_audit_update_record
;
2014-05-20 deposited with the CCDC.
2014-12-16 downloaded from the CCDC.
;
_cell_angle_alpha 90.00
_cell_angle_beta 90.00
_cell_angle_gamma 90.00
_cell_formula_units_Z 4
_cell_length_a 6.6925(4)
_cell_length_b 7.9071(7)
_cell_length_c 8.6136(5)
_cell_measurement_reflns_used 7001
_cell_measurement_temperature 150(2)
_cell_measurement_theta_max 29.58
_cell_measurement_theta_min 2.58
_cell_volume 455.82(6)
_computing_structure_refinement 'SHELXL-97 (Sheldrick, 1997)'
_computing_structure_solution 'SHELXS-97 (Sheldrick, 1990)'
_diffrn_ambient_temperature 150(2)
_diffrn_detector_area_resol_mean 6.67
_diffrn_measured_fraction_theta_full 0.997
_diffrn_measured_fraction_theta_max 0.997
_diffrn_measurement_device '2-circle goniometer'
_diffrn_measurement_device_type 'STOE IPDS 2'
_diffrn_measurement_method 'rotation method'
_diffrn_radiation_monochromator graphite
_diffrn_radiation_source 'fine-focus sealed tube'
_diffrn_radiation_type MoK\a
_diffrn_radiation_wavelength 0.71073
_diffrn_reflns_av_R_equivalents 0.0290
_diffrn_reflns_av_sigmaI/netI 0.0211
_diffrn_reflns_limit_h_max 8
_diffrn_reflns_limit_h_min -9
_diffrn_reflns_limit_k_max 10
_diffrn_reflns_limit_k_min -10
_diffrn_reflns_limit_l_max 11
_diffrn_reflns_limit_l_min -10
_diffrn_reflns_number 4956
_diffrn_reflns_theta_full 29.15
_diffrn_reflns_theta_max 29.15
_diffrn_reflns_theta_min 3.50
_exptl_absorpt_coefficient_mu 0.108
_exptl_absorpt_correction_type none
_exptl_crystal_colour colourless
_exptl_crystal_density_diffrn 1.298
_exptl_crystal_density_method 'not measured'
_exptl_crystal_description prism
_exptl_crystal_F_000 192
_exptl_crystal_size_max 0.30
_exptl_crystal_size_mid 0.22
_exptl_crystal_size_min 0.10
_refine_diff_density_max 0.141
_refine_diff_density_min -0.157
_refine_diff_density_rms 0.042
_refine_ls_abs_structure_details 'Flack H D (1983), Acta Cryst. A39, 876-881'
_refine_ls_abs_structure_Flack -0.5(10)
_refine_ls_extinction_method none
_refine_ls_goodness_of_fit_ref 1.038
_refine_ls_hydrogen_treatment mixed
_refine_ls_matrix_type full
_refine_ls_number_parameters 62
_refine_ls_number_reflns 1224
_refine_ls_number_restraints 0
_refine_ls_restrained_S_all 1.038
_refine_ls_R_factor_all 0.0293
_refine_ls_R_factor_gt 0.0254
_refine_ls_shift/su_max 0.000
_refine_ls_shift/su_mean 0.000
_refine_ls_structure_factor_coef Fsqd
_refine_ls_weighting_details 'calc w=1/[\s^2^(Fo^2^)+(0.0431P)^2^+0.0076P] where P=(Fo^2^+2Fc^2^)/3'
_refine_ls_weighting_scheme calc
_refine_ls_wR_factor_gt 0.0633
_refine_ls_wR_factor_ref 0.0646
_reflns_number_gt 1128
_reflns_number_total 1224
_reflns_threshold_expression >2sigma(I)
_cod_data_source_file c4cp05094k2.cif
_cod_data_source_block Sarcosine-150
_cod_depositor_comments 'Adding full bibliography for 7219096--7219113.cif.'
_cod_database_code 7219102

loop_
_symmetry_equiv_pos_as_xyz
'x, y, z'
'-x+1/2, -y, z+1/2'
'x+1/2, -y+1/2, -z'
'-x, y+1/2, -z+1/2'

loop_
_atom_site_label
_atom_site_type_symbol
_atom_site_fract_x
_atom_site_fract_y
_atom_site_fract_z
_atom_site_U_iso_or_equiv
_atom_site_adp_type
_atom_site_occupancy
_atom_site_symmetry_multiplicity
_atom_site_calc_flag
_atom_site_refinement_flags
N1 N 0.48495(12) 0.56210(10) 0.52015(10) 0.01557(16) Uani 1 1 d .
H1N H 0.5898(18) 0.6021(16) 0.4626(16) 0.019 Uiso 1 1 d .
H2N H 0.4456(19) 0.6441(16) 0.5877(16) 0.019 Uiso 1 1 d .
C1 C 0.67657(13) 0.44515(12) 0.74258(12) 0.01702(18) Uani 1 1 d .
O1 O 0.71896(11) 0.31909(8) 0.82797(8) 0.02068(16) Uani 1 1 d .
C2 C 0.54474(14) 0.40592(11) 0.60271(11) 0.01675(18) Uani 1 1 d .
H1 H 0.6182 0.3311 0.5304 0.020 Uiso 1 1 calc R
H2 H 0.4236 0.3451 0.6378 0.020 Uiso 1 1 calc R
O2 O 0.73257(12) 0.59291(9) 0.76305(9) 0.02636(18) Uani 1 1 d .
C3 C 0.31998(16) 0.53366(12) 0.40783(13) 0.0245(2) Uani 1 1 d .
H3 H 0.3587 0.4451 0.3341 0.037 Uiso 1 1 calc R
H4 H 0.2928 0.6387 0.3513 0.037 Uiso 1 1 calc R
H5 H 0.1996 0.4984 0.4639 0.037 Uiso 1 1 calc R

loop_
_atom_site_aniso_label
_atom_site_aniso_U_11
_atom_site_aniso_U_22
_atom_site_aniso_U_33
_atom_site_aniso_U_23
_atom_site_aniso_U_13
_atom_site_aniso_U_12
N1 0.0191(4) 0.0132(3) 0.0144(4) 0.0000(3) -0.0010(3) 0.0010(3)
C1 0.0179(4) 0.0177(4) 0.0155(4) -0.0004(3) 0.0011(3) 0.0009(3)
O1 0.0248(3) 0.0179(3) 0.0193(4) 0.0054(3) -0.0033(3) -0.0020(3)
C2 0.0220(4) 0.0137(4) 0.0146(4) 0.0009(3) -0.0002(3) 0.0005(3)
O2 0.0362(4) 0.0161(3) 0.0268(4) 0.0002(3) -0.0121(3) -0.0010(3)
C3 0.0273(5) 0.0209(5) 0.0254(5) -0.0005(4) -0.0114(4) 0.0001(3)

loop_
_atom_type_symbol
_atom_type_description
_atom_type_scat_dispersion_real
_atom_type_scat_dispersion_imag
_atom_type_scat_source
C C 0.0033 0.0016 'International Tables Vol C Tables 4.2.6.8 and 6.1.1.4'
H H 0.0000 0.0000 'International Tables Vol C Tables 4.2.6.8 and 6.1.1.4'
O O 0.0106 0.0060 'International Tables Vol C Tables 4.2.6.8 and 6.1.1.4'
N N 0.0061 0.0033 'International Tables Vol C Tables 4.2.6.8 and 6.1.1.4'

loop_
_geom_angle_atom_site_label_1
_geom_angle_atom_site_label_2
_geom_angle_atom_site_label_3
_geom_angle
C2 N1 C3 112.81(7)
C2 N1 H1N 109.9(8)
C3 N1 H1N 105.6(8)
C2 N1 H2N 111.5(8)
C3 N1 H2N 108.0(8)
H1N N1 H2N 108.8(11)
O2 C1 O1 126.12(9)
O2 C1 C2 118.61(8)
O1 C1 C2 115.27(8)
N1 C2 C1 111.49(7)
N1 C2 H1 109.3
C1 C2 H1 109.3
N1 C2 H2 109.3
C1 C2 H2 109.3
H1 C2 H2 108.0
N1 C3 H3 109.5
N1 C3 H4 109.5
H3 C3 H4 109.5
N1 C3 H5 109.5
H3 C3 H5 109.5
H4 C3 H5 109.5

loop_
_geom_bond_atom_site_label_1
_geom_bond_atom_site_label_2
_geom_bond_distance
N1 C2 1.4801(11)
N1 C3 1.4851(12)
N1 H1N 0.916(13)
N1 H2N 0.910(13)
C1 O2 1.2396(12)
C1 O1 1.2708(11)
C1 C2 1.5252(13)
C2 H1 0.9900
C2 H2 0.9900
C3 H3 0.9800
C3 H4 0.9800
C3 H5 0.9800

loop_
_geom_hbond_atom_site_label_D
_geom_hbond_atom_site_label_H
_geom_hbond_atom_site_label_A
_geom_hbond_distance_DH
_geom_hbond_distance_HA
_geom_hbond_distance_DA
_geom_hbond_angle_DHA
_geom_hbond_site_symmetry_A
N1 H1N O1 0.916(13) 1.836(13) 2.7477(11) 173.5(12) 2_664
N1 H1N O2 0.916(13) 2.597(13) 3.1592(11) 120.3(10) 2_664
N1 H2N O1 0.910(13) 1.912(13) 2.7754(11) 157.7(12) 4_656

loop_
_geom_torsion_atom_site_label_1
_geom_torsion_atom_site_label_2
_geom_torsion_atom_site_label_3
_geom_torsion_atom_site_label_4
_geom_torsion
C3 N1 C2 C1 -166.34(8)
O2 C1 C2 N1 -6.45(12)
O1 C1 C2 N1 173.74(8)
